data_4101585
loop_
_publ_author_name
'Lian, Jian-Jou'
'Chen, Po-Chiang'
'Lin, Yau-Ping'
'Ting, Hao-Chun'
'Liu, Rai-Shung'

_publ_section_title
;
 Gold-catalyzed intramolecular [3 + 2]-cycloaddition of arenyne-yne
 functionalities.
;
_journal_issue 35
_journal_name_full 'Journal of the American Chemical Society'
_journal_page_first 11372
_journal_page_last 11373
_journal_paper_doi 10.1021/ja0643826
_journal_volume 128
_journal_year 2006
_chemical_formula_sum 'C23 H20 O4'
_chemical_formula_weight 360.39
_chemical_name_systematic
; 
 ? 
;
_space_group_IT_number 2
_symmetry_cell_setting triclinic
_symmetry_space_group_name_Hall '-P 1'
_symmetry_space_group_name_H-M 'P -1'
_atom_sites_solution_hydrogens geom
_atom_sites_solution_primary direct
_atom_sites_solution_secondary difmap
_audit_creation_method SHELXL-97
_cell_angle_alpha 102.549(2)
_cell_angle_beta 102.129(2)
_cell_angle_gamma 117.555(2)
_cell_formula_units_Z 2
_cell_length_a 9.8591(14)
_cell_length_b 10.3245(15)
_cell_length_c 11.3684(17)
_cell_measurement_reflns_used 4864
_cell_measurement_temperature 273(2)
_cell_measurement_theta_max 25
_cell_measurement_theta_min 2.5
_cell_volume 934.7(2)
_computing_cell_refinement 'Bruker SMART'
_computing_data_collection 'Bruker SMART'
_computing_data_reduction 'Bruker SAINT'
_computing_molecular_graphics 'Bruker SHELXTL'
_computing_publication_material 'Bruker SHELXTL'
_computing_structure_refinement 'SHELXL-97 (Sheldrick, 1997)'
_computing_structure_solution 'SHELXS-97 (Sheldrick, 1990)'
_diffrn_ambient_temperature 273(2)
_diffrn_measured_fraction_theta_full 0.994
_diffrn_measured_fraction_theta_max 0.994
_diffrn_measurement_device_type 'CCD area detector'
_diffrn_measurement_method 'phi and omega scans'
_diffrn_radiation_monochromator graphite
_diffrn_radiation_source 'fine-focus sealed tube'
_diffrn_radiation_type MoK\a
_diffrn_radiation_wavelength 0.71073
_diffrn_reflns_av_R_equivalents 0.0305
_diffrn_reflns_av_sigmaI/netI 0.0278
_diffrn_reflns_limit_h_max 13
_diffrn_reflns_limit_h_min -13
_diffrn_reflns_limit_k_max 13
_diffrn_reflns_limit_k_min -13
_diffrn_reflns_limit_l_max 15
_diffrn_reflns_limit_l_min -15
_diffrn_reflns_number 11067
_diffrn_reflns_theta_full 28.33
_diffrn_reflns_theta_max 28.33
_diffrn_reflns_theta_min 1.97
_exptl_absorpt_coefficient_mu 0.087
_exptl_absorpt_correction_T_max 0.95460
_exptl_absorpt_correction_T_min 0.90311
_exptl_absorpt_correction_type empirical
_exptl_crystal_colour yellow
_exptl_crystal_density_diffrn 1.281
_exptl_crystal_density_meas ?
_exptl_crystal_density_method .
_exptl_crystal_description lump
_exptl_crystal_F_000 380
_exptl_crystal_size_max 0.40
_exptl_crystal_size_mid 0.30
_exptl_crystal_size_min 0.30
_refine_diff_density_max 0.266
_refine_diff_density_min -0.279
_refine_diff_density_rms 0.057
_refine_ls_extinction_method none
_refine_ls_goodness_of_fit_ref 1.070
_refine_ls_hydrogen_treatment constr
_refine_ls_matrix_type full
_refine_ls_number_parameters 244
_refine_ls_number_reflns 4630
_refine_ls_number_restraints 0
_refine_ls_restrained_S_all 1.070
_refine_ls_R_factor_all 0.0596
_refine_ls_R_factor_gt 0.0501
_refine_ls_shift/su_max 0.000
_refine_ls_shift/su_mean 0.000
_refine_ls_structure_factor_coef Fsqd
_refine_ls_weighting_details 'calc w=1/[\s^2^(Fo^2^)+(0.0957P)^2^+0.0420P] where P=(Fo^2^+2Fc^2^)/3'
_refine_ls_weighting_scheme calc
_refine_ls_wR_factor_gt 0.1488
_refine_ls_wR_factor_ref 0.1553
_reflns_number_gt 3642
_reflns_number_total 4630
_reflns_threshold_expression >2sigma(I)
_cod_data_source_file ja0643826si20060807_110455.cif
_cod_data_source_block 06jl25m
_cod_depositor_comments
;
The following automatic conversions were performed:
'_symmetry_cell_setting' value 'Triclinic' changed to 'triclinic'
according to '/home/saulius/struct/CIF-dictionaries/cif_core.dic'
dictionary named 'cif_core.dic' version 2.4.1 from
2010-06-29.

'_exptl_absorpt_correction_type' value 'Empirical' changed to
'empirical' according to
'/home/saulius/struct/CIF-dictionaries/cif_core.dic' dictionary named
'cif_core.dic' version 2.4.1 from 2010-06-29.

Automatic conversion script
Id: cif_fix_enum 1527 2010-12-29 10:47:43Z saulius 

The following automatic conversions were performed:

'_refine_ls_hydrogen_treatment' value 'contr' was replaced with the
value 'constr' as specified in the replacement file
'src/cod-tools/trunk/data/replacement-values/replacement_values.lst'.

Automatic conversion script
Id: cif_fix_values 5376 2017-05-30 11:51:03Z andrius 
;
_cod_original_sg_symbol_H-M P-1
_cod_database_code 4101585

loop_
_symmetry_equiv_pos_as_xyz
'x, y, z'
'-x, -y, -z'

loop_
_atom_site_label
_atom_site_type_symbol
_atom_site_fract_x
_atom_site_fract_y
_atom_site_fract_z
_atom_site_U_iso_or_equiv
_atom_site_adp_type
_atom_site_occupancy
_atom_site_symmetry_multiplicity
_atom_site_calc_flag
O1 O 0.78010(18) 0.27696(18) 0.33530(12) 0.0808(4) Uani 1 1 d
O2 O 0.68183(16) 0.42824(14) 0.38290(10) 0.0661(3) Uani 1 1 d
O3 O 0.41932(12) 0.33016(13) 0.06271(12) 0.0648(3) Uani 1 1 d
O4 O 0.41145(12) 0.14827(13) 0.14068(11) 0.0615(3) Uani 1 1 d
C1 C 1.06195(14) 0.74589(14) 0.25380(11) 0.0358(3) Uani 1 1 d
C2 C 1.21455(14) 0.75007(16) 0.25285(12) 0.0397(3) Uani 1 1 d
C3 C 1.37530(15) 0.87470(18) 0.29256(13) 0.0493(3) Uani 1 1 d
C4 C 1.49354(16) 0.8413(2) 0.27609(15) 0.0583(4) Uani 1 1 d
C5 C 1.45301(18) 0.6899(2) 0.22135(15) 0.0621(4) Uani 1 1 d
C6 C 1.29216(18) 0.5642(2) 0.18020(14) 0.0531(4) Uani 1 1 d
C7 C 1.17357(15) 0.59566(16) 0.19633(12) 0.0418(3) Uani 1 1 d
C8 C 0.99625(15) 0.49213(15) 0.16199(12) 0.0397(3) Uani 1 1 d
C9 C 0.89804(17) 0.33683(16) 0.10698(13) 0.0474(3) Uani 1 1 d
C10 C 0.71792(17) 0.25524(15) 0.08076(14) 0.0467(3) Uani 1 1 d
C11 C 0.67344(14) 0.35316(14) 0.16932(11) 0.0373(3) Uani 1 1 d
C12 C 0.75631(14) 0.52330(14) 0.17340(12) 0.0361(3) Uani 1 1 d
C13 C 0.93564(14) 0.59369(14) 0.19977(11) 0.0355(3) Uani 1 1 d
C14 C 1.05343(14) 0.88509(14) 0.30109(12) 0.0372(3) Uani 1 1 d
C15 C 1.17210(17) 1.01068(17) 0.41401(14) 0.0508(3) Uani 1 1 d
C16 C 1.1648(2) 1.14197(19) 0.45704(17) 0.0648(4) Uani 1 1 d
C17 C 1.0386(2) 1.15094(18) 0.38817(19) 0.0658(4) Uani 1 1 d
C18 C 0.92076(17) 1.02869(17) 0.27551(16) 0.0534(4) Uani 1 1 d
C19 C 0.92660(15) 0.89638(15) 0.23204(13) 0.0418(3) Uani 1 1 d
C20 C 0.72071(17) 0.34663(16) 0.30428(13) 0.0468(3) Uani 1 1 d
C21 C 0.7062(3) 0.4185(3) 0.50976(17) 0.0928(7) Uani 1 1 d
C22 C 0.48872(15) 0.27968(14) 0.11828(12) 0.0401(3) Uani 1 1 d
C23 C 0.23727(19) 0.0742(2) 0.10550(18) 0.0683(5) Uani 1 1 d
H3 H 1.3980 0.9849 0.3272 0.080 Uiso 1 1 d
H4 H 1.6125 0.9385 0.3079 0.080 Uiso 1 1 d
H5 H 1.5334 0.6692 0.2065 0.080 Uiso 1 1 d
H6 H 1.2631 0.4567 0.1395 0.080 Uiso 1 1 d
H9 H 0.9492 0.2703 0.0781 0.080 Uiso 1 1 d
H10A H 0.6839 0.1543 0.0921 0.080 Uiso 1 1 d
H10B H 0.6626 0.2359 -0.0110 0.080 Uiso 1 1 d
H12A H 0.7014 0.5191 0.0871 0.080 Uiso 1 1 d
H12B H 0.7348 0.5888 0.2371 0.080 Uiso 1 1 d
H15 H 1.2609 1.0043 0.4613 0.080 Uiso 1 1 d
H16 H 1.2464 1.2225 0.5358 0.080 Uiso 1 1 d
H17 H 1.0292 1.2391 0.4134 0.080 Uiso 1 1 d
H18 H 0.8295 1.0335 0.2236 0.080 Uiso 1 1 d
H19 H 0.8382 0.8073 0.1469 0.080 Uiso 1 1 d
H21B H 0.6519 0.3163 0.5072 0.080 Uiso 1 1 d
H21A H 0.7025 0.4948 0.5649 0.080 Uiso 1 1 d
H23A H 0.2196 0.1458 0.1533 0.080 Uiso 1 1 d
H23B H 0.2013 -0.0215 0.1187 0.080 Uiso 1 1 d
H23C H 0.1851 0.0533 0.0216 0.080 Uiso 1 1 d
H21C H 0.8478 0.4403 0.5528 0.080 Uiso 1 1 d

loop_
_atom_site_aniso_label
_atom_site_aniso_U_11
_atom_site_aniso_U_22
_atom_site_aniso_U_33
_atom_site_aniso_U_23
_atom_site_aniso_U_13
_atom_site_aniso_U_12
O1 0.1017(10) 0.1088(10) 0.0782(8) 0.0582(8) 0.0345(7) 0.0789(9)
O2 0.0974(9) 0.0692(7) 0.0458(6) 0.0277(5) 0.0332(6) 0.0488(7)
O3 0.0393(5) 0.0593(6) 0.0935(9) 0.0408(6) 0.0130(5) 0.0235(5)
O4 0.0427(5) 0.0569(6) 0.0804(7) 0.0412(6) 0.0189(5) 0.0175(5)
C1 0.0312(5) 0.0442(6) 0.0364(6) 0.0178(5) 0.0127(4) 0.0217(5)
C2 0.0326(6) 0.0552(7) 0.0381(6) 0.0216(6) 0.0136(5) 0.0260(6)
C3 0.0328(6) 0.0651(9) 0.0481(7) 0.0231(7) 0.0132(5) 0.0241(6)
C4 0.0347(7) 0.0889(12) 0.0546(8) 0.0304(8) 0.0172(6) 0.0328(7)
C5 0.0461(8) 0.1041(14) 0.0617(9) 0.0381(9) 0.0266(7) 0.0524(9)
C6 0.0530(8) 0.0777(10) 0.0549(8) 0.0308(7) 0.0264(7) 0.0484(8)
C7 0.0396(6) 0.0582(8) 0.0412(6) 0.0235(6) 0.0182(5) 0.0323(6)
C8 0.0408(6) 0.0496(7) 0.0407(6) 0.0192(5) 0.0177(5) 0.0306(6)
C9 0.0513(8) 0.0496(7) 0.0514(8) 0.0162(6) 0.0215(6) 0.0339(7)
C10 0.0477(7) 0.0412(7) 0.0513(7) 0.0128(6) 0.0171(6) 0.0258(6)
C11 0.0356(6) 0.0369(6) 0.0408(6) 0.0158(5) 0.0130(5) 0.0199(5)
C12 0.0317(5) 0.0376(6) 0.0435(6) 0.0174(5) 0.0143(5) 0.0203(5)
C13 0.0340(6) 0.0432(6) 0.0372(6) 0.0182(5) 0.0146(5) 0.0240(5)
C14 0.0330(6) 0.0398(6) 0.0415(6) 0.0182(5) 0.0164(5) 0.0186(5)
C15 0.0429(7) 0.0523(8) 0.0477(7) 0.0106(6) 0.0120(6) 0.0234(6)
C16 0.0553(9) 0.0508(9) 0.0655(10) 0.0027(8) 0.0179(8) 0.0208(7)
C17 0.0636(10) 0.0459(8) 0.0930(12) 0.0204(8) 0.0370(9) 0.0313(8)
C18 0.0471(7) 0.0522(8) 0.0794(10) 0.0346(8) 0.0312(7) 0.0320(7)
C19 0.0342(6) 0.0438(7) 0.0522(7) 0.0233(6) 0.0176(5) 0.0208(5)
C20 0.0446(7) 0.0457(7) 0.0485(7) 0.0226(6) 0.0137(6) 0.0218(6)
C21 0.144(2) 0.0803(13) 0.0491(10) 0.0323(9) 0.0400(11) 0.0502(14)
C22 0.0376(6) 0.0375(6) 0.0427(6) 0.0151(5) 0.0146(5) 0.0179(5)
C23 0.0437(8) 0.0635(10) 0.0806(11) 0.0344(9) 0.0216(8) 0.0127(7)

loop_
_atom_type_symbol
_atom_type_description
_atom_type_scat_dispersion_real
_atom_type_scat_dispersion_imag
_atom_type_scat_source
C C 0.0033 0.0016 'International Tables Vol C Tables 4.2.6.8 and 6.1.1.4'
H H 0.0000 0.0000 'International Tables Vol C Tables 4.2.6.8 and 6.1.1.4'
O O 0.0106 0.0060 'International Tables Vol C Tables 4.2.6.8 and 6.1.1.4'

loop_
_geom_angle_atom_site_label_1
_geom_angle_atom_site_label_2
_geom_angle_atom_site_label_3
_geom_angle
C20 O2 C21 115.46(14)
C22 O4 C23 116.50(11)
C13 C1 C14 127.40(10)
C13 C1 C2 107.95(11)
C14 C1 C2 124.61(11)
C3 C2 C7 120.32(12)
C3 C2 C1 131.42(13)
C7 C2 C1 108.22(11)
C2 C3 C4 118.19(15)
C2 C3 H3 117.6
C4 C3 H3 124.1
C5 C4 C3 121.28(14)
C5 C4 H4 123.3
C3 C4 H4 115.4
C4 C5 C6 121.04(13)
C4 C5 H5 120.4
C6 C5 H5 118.5
C7 C6 C5 118.29(15)
C7 C6 H6 120.8
C5 C6 H6 120.9
C6 C7 C2 120.88(13)
C6 C7 C8 131.63(14)
C2 C7 C8 107.48(10)
C9 C8 C13 122.46(12)
C9 C8 C7 131.11(11)
C13 C8 C7 106.43(11)
C8 C9 C10 121.81(11)
C8 C9 H9 118.6
C10 C9 H9 119.5
C9 C10 C11 112.54(10)
C9 C10 H10A 107.0
C11 C10 H10A 111.2
C9 C10 H10B 107.3
C11 C10 H10B 109.2
H10A C10 H10B 109.4
C22 C11 C20 107.28(10)
C22 C11 C12 108.24(9)
C20 C11 C12 111.67(10)
C22 C11 C10 109.16(10)
C20 C11 C10 108.77(10)
C12 C11 C10 111.60(10)
C13 C12 C11 111.18(9)
C13 C12 H12A 110.0
C11 C12 H12A 106.7
C13 C12 H12B 112.0
C11 C12 H12B 111.2
H12A C12 H12B 105.6
C1 C13 C8 109.91(10)
C1 C13 C12 130.43(10)
C8 C13 C12 119.64(11)
C15 C14 C19 117.98(12)
C15 C14 C1 121.41(11)
C19 C14 C1 120.60(11)
C16 C15 C14 121.19(13)
C16 C15 H15 120.5
C14 C15 H15 118.4
C17 C16 C15 120.11(14)
C17 C16 H16 122.0
C15 C16 H16 117.8
C16 C17 C18 119.67(14)
C16 C17 H17 123.1
C18 C17 H17 117.2
C17 C18 C19 120.62(13)
C17 C18 H18 121.0
C19 C18 H18 118.4
C18 C19 C14 120.43(13)
C18 C19 H19 119.2
C14 C19 H19 120.3
O1 C20 O2 123.90(14)
O1 C20 C11 125.70(14)
O2 C20 C11 110.38(11)
O2 C21 H21B 112.9
O2 C21 H21A 110.9
H21B C21 H21A 120.8
O2 C21 H21C 107.5
H21B C21 H21C 94.2
H21A C21 H21C 108.4
O3 C22 O4 123.33(12)
O3 C22 C11 125.35(11)
O4 C22 C11 111.31(10)
O4 C23 H23A 106.5
O4 C23 H23B 105.4
H23A C23 H23B 117.8
O4 C23 H23C 113.2
H23A C23 H23C 105.7
H23B C23 H23C 108.5

loop_
_geom_bond_atom_site_label_1
_geom_bond_atom_site_label_2
_geom_bond_distance
O1 C20 1.1823(17)
O2 C20 1.3308(17)
O2 C21 1.445(2)
O3 C22 1.1959(15)
O4 C22 1.3272(16)
O4 C23 1.4343(18)
C1 C13 1.3587(17)
C1 C14 1.4685(17)
C1 C2 1.4873(15)
C2 C3 1.3898(18)
C2 C7 1.4027(19)
C3 C4 1.396(2)
C3 H3 1.0160
C4 C5 1.373(3)
C4 H4 1.0431
C5 C6 1.392(2)
C5 H5 0.9485
C6 C7 1.3861(17)
C6 H6 0.9775
C7 C8 1.4677(17)
C8 C9 1.3316(19)
C8 C13 1.4604(15)
C9 C10 1.4955(19)
C9 H9 1.0612
C10 C11 1.5432(17)
C10 H10A 0.9840
C10 H10B 0.9976
C11 C22 1.5216(16)
C11 C20 1.5327(18)
C11 C12 1.5415(16)
C12 C13 1.4960(15)
C12 H12A 0.9971
C12 H12B 1.0055
C14 C15 1.3929(19)
C14 C19 1.3983(17)
C15 C16 1.378(2)
C15 H15 0.9647
C16 C17 1.378(2)
C16 H16 0.9462
C17 C18 1.378(2)
C17 H17 0.9462
C18 C19 1.3802(19)
C18 H18 0.9956
C19 H19 1.0293
C21 H21B 0.9260
C21 H21A 0.9149
C21 H21C 1.2699
C23 H23A 0.9258
C23 H23B 0.9415
C23 H23C 0.9071

loop_
_cod_related_entry_id
_cod_related_entry_database
_cod_related_entry_code
1 ChemSpider 10132207
